data_2227590
loop_
_publ_author_name
'Liu, Li-Jun'

_publ_section_title
;
 {4-Chloro-2-[(2-hydroxyethyl)iminomethyl]phenolato}{4-chloro-2-[(2-oxidoethyl)iminomethyl]phenolato}cobalt(III)
;
_journal_coeditor_code HG2699
_journal_issue 9
_journal_name_full 'Acta Crystallographica Section E'
_journal_page_first m1143
_journal_paper_doi 10.1107/S1600536810033088
_journal_volume 66
_journal_year 2010
_chemical_formula_iupac '[Co (C9 H8 Cl N O2) (C9 H9 Cl N O2)]'
_chemical_formula_moiety 'C18 H17 Cl2 Co N2 O4'
_chemical_formula_sum 'C18 H17 Cl2 Co N2 O4'
_chemical_formula_weight 455.17
_chemical_name_systematic
;
{4-Chloro-2-[(2-hydroxyethyl)iminomethyl]phenolato}{4-chloro-2-[(2-
oxidoethyl)iminomethyl]phenolato}cobalt(III)
;
_space_group_IT_number 148
_symmetry_cell_setting hexagonal
_symmetry_space_group_name_Hall '-R 3'
_symmetry_space_group_name_H-M 'R -3 :H'
_atom_sites_solution_hydrogens geom
_atom_sites_solution_primary direct
_atom_sites_solution_secondary difmap
_audit_creation_method SHELXL-97
_cell_angle_alpha 90.00
_cell_angle_beta 90.00
_cell_angle_gamma 120.00
_cell_formula_units_Z 18
_cell_length_a 18.675(2)
_cell_length_b 18.675(2)
_cell_length_c 27.595(3)
_cell_measurement_reflns_used 2130
_cell_measurement_temperature 298(2)
_cell_measurement_theta_max 24.5
_cell_measurement_theta_min 2.5
_cell_volume 8334.6(16)
_computing_cell_refinement 'SAINT (Bruker, 2004)'
_computing_data_collection 'APEX2 (Bruker, 2004)'
_computing_data_reduction 'SAINT (Bruker, 2004)'
_computing_molecular_graphics 'SHELXTL (Sheldrick, 2008)'
_computing_publication_material 'SHELXTL (Sheldrick, 2008)'
_computing_structure_refinement 'SHELXL97 (Sheldrick, 2008)'
_computing_structure_solution 'SHELXS97 (Sheldrick, 2008)'
_diffrn_ambient_temperature 298(2)
_diffrn_measured_fraction_theta_full 0.999
_diffrn_measured_fraction_theta_max 0.999
_diffrn_measurement_device_type 'Bruker APEXII CCD area-detector'
_diffrn_measurement_method '\w scans'
_diffrn_radiation_monochromator graphite
_diffrn_radiation_source 'fine-focus sealed tube'
_diffrn_radiation_type MoK\a
_diffrn_radiation_wavelength 0.71073
_diffrn_reflns_av_R_equivalents 0.1258
_diffrn_reflns_av_sigmaI/netI 0.0978
_diffrn_reflns_limit_h_max 22
_diffrn_reflns_limit_h_min -19
_diffrn_reflns_limit_k_max 23
_diffrn_reflns_limit_k_min -23
_diffrn_reflns_limit_l_max 23
_diffrn_reflns_limit_l_min -35
_diffrn_reflns_number 13818
_diffrn_reflns_theta_full 27.00
_diffrn_reflns_theta_max 27.00
_diffrn_reflns_theta_min 2.18
_diffrn_standards_number 0
_exptl_absorpt_coefficient_mu 1.242
_exptl_absorpt_correction_T_max 0.7303
_exptl_absorpt_correction_T_min 0.6919
_exptl_absorpt_correction_type multi-scan
_exptl_absorpt_process_details '(SADABS; Sheldrick, 2004)'
_exptl_crystal_colour red
_exptl_crystal_density_diffrn 1.632
_exptl_crystal_density_method 'not measured'
_exptl_crystal_description block
_exptl_crystal_F_000 4176
_exptl_crystal_size_max 0.32
_exptl_crystal_size_mid 0.30
_exptl_crystal_size_min 0.27
_refine_diff_density_max 0.401
_refine_diff_density_min -0.435
_refine_ls_extinction_method none
_refine_ls_goodness_of_fit_ref 1.003
_refine_ls_hydrogen_treatment mixed
_refine_ls_matrix_type full
_refine_ls_number_parameters 257
_refine_ls_number_reflns 4045
_refine_ls_number_restraints 9
_refine_ls_restrained_S_all 1.006
_refine_ls_R_factor_all 0.1001
_refine_ls_R_factor_gt 0.0494
_refine_ls_shift/su_max 0.001
_refine_ls_shift/su_mean 0.000
_refine_ls_structure_factor_coef Fsqd
_refine_ls_weighting_details 'calc w=1/[\s^2^(Fo^2^)+(0.0437P)^2^] where P=(Fo^2^+2Fc^2^)/3'
_refine_ls_weighting_scheme calc
_refine_ls_wR_factor_gt 0.1112
_refine_ls_wR_factor_ref 0.1347
_reflns_number_gt 2390
_reflns_number_total 4045
_reflns_threshold_expression I>2\s(I)
_cod_data_source_file hg2699.cif
_cod_data_source_block I
_cod_original_sg_symbol_H-M 'R -3'
_cod_database_code 2227590
_cod_database_fobs_code 2227590

loop_
_symmetry_equiv_pos_as_xyz
'x, y, z'
'-y, x-y, z'
'-x+y, -x, z'
'x+2/3, y+1/3, z+1/3'
'-y+2/3, x-y+1/3, z+1/3'
'-x+y+2/3, -x+1/3, z+1/3'
'x+1/3, y+2/3, z+2/3'
'-y+1/3, x-y+2/3, z+2/3'
'-x+y+1/3, -x+2/3, z+2/3'
'-x, -y, -z'
'y, -x+y, -z'
'x-y, x, -z'
'-x+2/3, -y+1/3, -z+1/3'
'y+2/3, -x+y+1/3, -z+1/3'
'x-y+2/3, x+1/3, -z+1/3'
'-x+1/3, -y+2/3, -z+2/3'
'y+1/3, -x+y+2/3, -z+2/3'
'x-y+1/3, x+2/3, -z+2/3'

loop_
_atom_site_type_symbol
_atom_site_label
_atom_site_fract_x
_atom_site_fract_y
_atom_site_fract_z
_atom_site_U_iso_or_equiv
_atom_site_adp_type
_atom_site_calc_flag
_atom_site_refinement_flags
_atom_site_occupancy
_atom_site_disorder_assembly
_atom_site_disorder_group
Co Co1 0.55643(3) 0.59070(3) 0.127819(16) 0.04116(18) Uani d . 1 . .
Cl Cl1 0.98997(7) 0.87669(9) 0.09447(5) 0.0861(4) Uani d . 1 . .
Cl Cl2 0.41025(9) 0.19824(7) 0.01276(5) 0.0928(5) Uani d . 1 . .
N N1 0.63370(19) 0.63087(18) 0.17903(10) 0.0430(7) Uani d . 1 A .
N N2 0.47432(18) 0.5496(2) 0.07872(10) 0.0453(8) Uani d . 1 A .
O O1 0.63160(15) 0.65983(16) 0.08074(9) 0.0539(7) Uani d . 1 A .
O O2 0.47877(16) 0.51745(17) 0.17488(9) 0.0503(7) Uani d D 1 A .
O O3 0.58854(15) 0.51130(16) 0.11779(8) 0.0514(7) Uani d . 1 A .
C C1 0.7546(2) 0.7142(2) 0.12998(13) 0.0433(9) Uani d . 1 A .
C C2 0.7114(2) 0.7059(2) 0.08620(13) 0.0455(9) Uani d . 1 . .
C C3 0.7592(2) 0.7521(3) 0.04638(14) 0.0538(10) Uani d . 1 A .
H H3 0.7327 0.7476 0.0171 0.065 Uiso calc R 1 . .
C C4 0.8429(2) 0.8033(2) 0.04895(15) 0.0536(10) Uani d . 1 . .
H H4 0.8723 0.8338 0.0220 0.064 Uiso calc R 1 A .
C C5 0.8833(2) 0.8092(2) 0.09172(16) 0.0540(11) Uani d . 1 A .
C C6 0.8408(2) 0.7664(2) 0.13157(14) 0.0505(10) Uani d . 1 . .
H H6 0.8691 0.7716 0.1603 0.061 Uiso calc R 1 A .
C C7 0.7118(2) 0.6768(2) 0.17474(13) 0.0436(9) Uani d . 1 . .
H H7 0.7437 0.6871 0.2025 0.052 Uiso calc R 1 A .
C C8 0.5941(3) 0.5974(2) 0.22574(12) 0.0543(10) Uani d . 1 . .
H H8A 0.5756 0.6328 0.2402 0.065 Uiso calc R 1 A .
H H8B 0.6326 0.5939 0.2478 0.065 Uiso calc R 1 . .
C C9 0.5219(3) 0.5132(3) 0.21629(14) 0.0587(11) Uani d . 1 A .
H H9A 0.5410 0.4742 0.2106 0.070 Uiso calc R 1 . .
H H9B 0.4854 0.4945 0.2442 0.070 Uiso calc R 1 . .
C C10 0.4806(2) 0.4271(2) 0.06097(12) 0.0459(9) Uani d . 1 A .
C C11 0.5442(2) 0.4424(2) 0.09464(13) 0.0446(9) Uani d . 1 . .
C C12 0.5605(3) 0.3772(3) 0.10272(14) 0.0549(11) Uani d . 1 A .
H H12 0.5999 0.3841 0.1257 0.066 Uiso calc R 1 . .
C C13 0.5200(3) 0.3042(3) 0.07785(15) 0.0608(11) Uani d . 1 . .
H H13 0.5324 0.2626 0.0838 0.073 Uiso calc R 1 A .
C C14 0.4608(3) 0.2926(2) 0.04396(14) 0.0575(11) Uani d . 1 A .
C C15 0.4415(2) 0.3523(2) 0.03509(13) 0.0518(10) Uani d . 1 . .
H H15 0.4022 0.3438 0.0117 0.062 Uiso calc R 1 A .
C C16 0.4515(2) 0.4846(2) 0.05371(13) 0.0458(9) Uani d . 1 . .
H H16 0.4134 0.4735 0.0290 0.055 Uiso calc R 1 A .
O O4 0.52234(16) 0.67011(15) 0.14056(9) 0.0524(7) Uani d PD 0.638(18) A 1
C C17 0.4410(3) 0.6051(3) 0.07147(16) 0.0722(14) Uani d PD 0.638(18) A 1
H H17A 0.3836 0.5734 0.0615 0.087 Uiso calc PR 0.638(18) A 1
H H17B 0.4717 0.6446 0.0460 0.087 Uiso calc PR 0.638(18) A 1
C C18 0.4473(6) 0.6495(6) 0.1169(4) 0.061(3) Uani d PD 0.638(18) A 1
H H18A 0.4455 0.6994 0.1098 0.073 Uiso calc PR 0.638(18) A 1
H H18B 0.4010 0.6148 0.1378 0.073 Uiso calc PR 0.638(18) A 1
O O4' 0.52234(16) 0.67011(15) 0.14056(9) 0.0524(7) Uani d PD 0.362(18) A 2
C C17' 0.4410(3) 0.6051(3) 0.07147(16) 0.0722(14) Uani d PD 0.362(18) A 2
H H17C 0.4407 0.6163 0.0372 0.087 Uiso calc PR 0.362(18) A 2
H H17D 0.3844 0.5787 0.0831 0.087 Uiso calc PR 0.362(18) A 2
C C18' 0.4876(12) 0.6776(8) 0.0957(6) 0.062(5) Uani d PDU 0.362(18) A 2
H H18C 0.4536 0.7022 0.1024 0.074 Uiso calc PR 0.362(18) A 2
H H18D 0.5324 0.7153 0.0747 0.074 Uiso calc PR 0.362(18) A 2
H H2 0.4293(12) 0.507(3) 0.1794(16) 0.080 Uiso d D 1 . .

loop_
_atom_site_aniso_label
_atom_site_aniso_U_11
_atom_site_aniso_U_22
_atom_site_aniso_U_33
_atom_site_aniso_U_12
_atom_site_aniso_U_13
_atom_site_aniso_U_23
Co1 0.0373(3) 0.0420(3) 0.0389(3) 0.0159(3) -0.0011(2) -0.0015(2)
Cl1 0.0381(7) 0.0883(10) 0.1121(10) 0.0166(6) 0.0011(6) 0.0099(8)
Cl2 0.1280(12) 0.0464(7) 0.0801(8) 0.0257(7) -0.0243(8) -0.0136(6)
N1 0.046(2) 0.0418(18) 0.0354(16) 0.0175(16) -0.0015(14) -0.0045(13)
N2 0.0376(18) 0.055(2) 0.0399(17) 0.0202(16) -0.0004(13) -0.0005(15)
O1 0.0357(16) 0.0643(18) 0.0447(14) 0.0121(14) -0.0010(11) 0.0086(13)
O2 0.0366(15) 0.0582(17) 0.0497(15) 0.0188(14) 0.0006(12) 0.0096(12)
O3 0.0427(16) 0.0563(18) 0.0551(15) 0.0246(14) -0.0131(12) -0.0166(13)
C1 0.043(2) 0.040(2) 0.046(2) 0.0194(19) -0.0029(17) -0.0037(16)
C2 0.039(2) 0.048(2) 0.048(2) 0.021(2) 0.0018(17) -0.0018(17)
C3 0.047(3) 0.062(3) 0.049(2) 0.025(2) 0.0038(18) 0.0041(19)
C4 0.040(2) 0.054(3) 0.062(3) 0.019(2) 0.0103(19) 0.009(2)
C5 0.033(2) 0.047(2) 0.077(3) 0.017(2) 0.004(2) 0.000(2)
C6 0.044(2) 0.055(3) 0.058(2) 0.029(2) -0.0064(19) -0.009(2)
C7 0.047(3) 0.043(2) 0.042(2) 0.024(2) -0.0092(17) -0.0067(16)
C8 0.062(3) 0.052(3) 0.035(2) 0.018(2) 0.0011(18) -0.0012(17)
C9 0.055(3) 0.065(3) 0.048(2) 0.024(2) -0.0023(19) 0.011(2)
C10 0.045(2) 0.047(2) 0.036(2) 0.016(2) 0.0040(17) 0.0027(17)
C11 0.039(2) 0.048(2) 0.041(2) 0.0180(19) 0.0028(16) -0.0037(17)
C12 0.056(3) 0.061(3) 0.050(2) 0.032(2) -0.0057(19) -0.005(2)
C13 0.075(3) 0.055(3) 0.057(3) 0.036(3) 0.003(2) 0.002(2)
C14 0.072(3) 0.044(2) 0.045(2) 0.020(2) 0.004(2) 0.0004(18)
C15 0.051(3) 0.045(2) 0.043(2) 0.012(2) -0.0058(17) -0.0031(18)
C16 0.034(2) 0.052(3) 0.0365(19) 0.0104(19) 0.0005(15) 0.0010(18)
O4 0.0542(17) 0.0457(17) 0.0576(16) 0.0252(14) -0.0065(13) -0.0045(12)
C17 0.080(3) 0.102(4) 0.065(3) 0.067(3) -0.009(2) -0.008(3)
C18 0.047(5) 0.064(6) 0.080(6) 0.034(5) -0.002(4) 0.003(4)
O4' 0.0542(17) 0.0457(17) 0.0576(16) 0.0252(14) -0.0065(13) -0.0045(12)
C17' 0.080(3) 0.102(4) 0.065(3) 0.067(3) -0.009(2) -0.008(3)
C18' 0.063(9) 0.051(7) 0.073(8) 0.030(6) -0.006(6) -0.001(6)

loop_
_atom_type_symbol
_atom_type_description
_atom_type_scat_dispersion_real
_atom_type_scat_dispersion_imag
_atom_type_scat_source
C C 0.0033 0.0016 'International Tables Vol C Tables 4.2.6.8 and 6.1.1.4'
H H 0.0000 0.0000 'International Tables Vol C Tables 4.2.6.8 and 6.1.1.4'
N N 0.0061 0.0033 'International Tables Vol C Tables 4.2.6.8 and 6.1.1.4'
O O 0.0106 0.0060 'International Tables Vol C Tables 4.2.6.8 and 6.1.1.4'
Cl Cl 0.1484 0.1585 'International Tables Vol C Tables 4.2.6.8 and 6.1.1.4'
Co Co 0.3494 0.9721 'International Tables Vol C Tables 4.2.6.8 and 6.1.1.4'

loop_
_geom_angle_atom_site_label_1
_geom_angle_atom_site_label_2
_geom_angle_atom_site_label_3
_geom_angle_site_symmetry_1
_geom_angle_site_symmetry_3
_geom_angle
_geom_angle_publ_flag
O1 Co1 O3 . . 90.97(12) y
O1 Co1 N1 . . 94.87(12) y
O3 Co1 N1 . . 86.66(12) y
O1 Co1 N2 . . 87.65(12) y
O3 Co1 N2 . . 95.06(12) y
N1 Co1 N2 . . 176.94(12) y
O1 Co1 O4 . . 91.05(11) y
O3 Co1 O4 . . 177.77(11) y
N1 Co1 O4 . . 92.22(12) y
N2 Co1 O4 . . 85.98(12) y
O1 Co1 O2 . . 178.46(12) y
O3 Co1 O2 . . 87.87(12) y
N1 Co1 O2 . . 86.08(12) y
N2 Co1 O2 . . 91.44(12) y
O4 Co1 O2 . . 90.13(12) y
C7 N1 C8 . . 122.3(3) ?
C7 N1 Co1 . . 126.0(2) ?
C8 N1 Co1 . . 111.5(2) ?
C16 N2 C17 . . 122.9(3) ?
C16 N2 Co1 . . 126.3(3) ?
C17 N2 Co1 . . 110.8(3) ?
C2 O1 Co1 . . 126.1(2) ?
C9 O2 Co1 . . 109.7(2) ?
C9 O2 H2 . . 117(3) ?
Co1 O2 H2 . . 127(3) ?
C11 O3 Co1 . . 123.9(2) ?
C6 C1 C2 . . 119.6(3) ?
C6 C1 C7 . . 118.2(3) ?
C2 C1 C7 . . 121.8(3) ?
O1 C2 C3 . . 118.6(3) ?
O1 C2 C1 . . 124.8(3) ?
C3 C2 C1 . . 116.6(3) ?
C4 C3 C2 . . 122.7(4) ?
C4 C3 H3 . . 118.6 ?
C2 C3 H3 . . 118.6 ?
C3 C4 C5 . . 119.4(4) ?
C3 C4 H4 . . 120.3 ?
C5 C4 H4 . . 120.3 ?
C6 C5 C4 . . 120.8(4) ?
C6 C5 Cl1 . . 120.6(3) ?
C4 C5 Cl1 . . 118.5(3) ?
C5 C6 C1 . . 120.9(4) ?
C5 C6 H6 . . 119.6 ?
C1 C6 H6 . . 119.6 ?
N1 C7 C1 . . 125.1(3) ?
N1 C7 H7 . . 117.5 ?
C1 C7 H7 . . 117.5 ?
N1 C8 C9 . . 107.0(3) ?
N1 C8 H8A . . 110.3 ?
C9 C8 H8A . . 110.3 ?
N1 C8 H8B . . 110.3 ?
C9 C8 H8B . . 110.3 ?
H8A C8 H8B . . 108.6 ?
O2 C9 C8 . . 108.6(3) ?
O2 C9 H9A . . 110.0 ?
C8 C9 H9A . . 110.0 ?
O2 C9 H9B . . 110.0 ?
C8 C9 H9B . . 110.0 ?
H9A C9 H9B . . 108.4 ?
C15 C10 C11 . . 119.9(4) ?
C15 C10 C16 . . 118.0(4) ?
C11 C10 C16 . . 122.0(3) ?
O3 C11 C12 . . 118.1(3) ?
O3 C11 C10 . . 125.2(4) ?
C12 C11 C10 . . 116.7(3) ?
C13 C12 C11 . . 122.0(4) ?
C13 C12 H12 . . 119.0 ?
C11 C12 H12 . . 119.0 ?
C12 C13 C14 . . 119.9(4) ?
C12 C13 H13 . . 120.1 ?
C14 C13 H13 . . 120.1 ?
C15 C14 C13 . . 120.9(4) ?
C15 C14 Cl2 . . 120.5(3) ?
C13 C14 Cl2 . . 118.6(4) ?
C14 C15 C10 . . 120.5(4) ?
C14 C15 H15 . . 119.8 ?
C10 C15 H15 . . 119.8 ?
N2 C16 C10 . . 124.5(3) ?
N2 C16 H16 . . 117.8 ?
C10 C16 H16 . . 117.8 ?
C18 O4 Co1 . . 111.8(3) ?
N2 C17 C18 . . 109.8(4) ?
N2 C17 H17A . . 109.7 ?
C18 C17 H17A . . 109.7 ?
N2 C17 H17B . . 109.7 ?
C18 C17 H17B . . 109.7 ?
H17A C17 H17B . . 108.2 ?
O4 C18 C17 . . 109.6(5) ?
O4 C18 H18A . . 109.7 ?
C17 C18 H18A . . 109.7 ?
O4 C18 H18B . . 109.7 ?
C17 C18 H18B . . 109.7 ?
H18A C18 H18B . . 108.2 ?
H18C C18' H18D . . 107.5 ?

loop_
_geom_bond_atom_site_label_1
_geom_bond_atom_site_label_2
_geom_bond_site_symmetry_2
_geom_bond_distance
_geom_bond_publ_flag
Co1 O1 . 1.874(2) y
Co1 O3 . 1.877(3) y
Co1 N1 . 1.887(3) y
Co1 N2 . 1.897(3) y
Co1 O4 . 1.916(3) y
Co1 O2 . 1.918(3) y
Cl1 C5 . 1.747(4) ?
Cl2 C14 . 1.753(4) ?
N1 C7 . 1.275(4) ?
N1 C8 . 1.462(4) ?
N2 C16 . 1.270(4) ?
N2 C17 . 1.465(5) ?
O1 C2 . 1.305(4) ?
O2 C9 . 1.423(4) ?
O2 H2 . 0.855(10) ?
O3 C11 . 1.298(4) ?
C1 C6 . 1.404(5) ?
C1 C2 . 1.418(5) ?
C1 C7 . 1.447(5) ?
C2 C3 . 1.406(5) ?
C3 C4 . 1.368(5) ?
C3 H3 . 0.9300 ?
C4 C5 . 1.375(5) ?
C4 H4 . 0.9300 ?
C5 C6 . 1.359(5) ?
C6 H6 . 0.9300 ?
C7 H7 . 0.9300 ?
C8 C9 . 1.496(5) ?
C8 H8A . 0.9700 ?
C8 H8B . 0.9700 ?
C9 H9A . 0.9700 ?
C9 H9B . 0.9700 ?
C10 C15 . 1.405(5) ?
C10 C11 . 1.420(5) ?
C10 C16 . 1.440(5) ?
C11 C12 . 1.413(5) ?
C12 C13 . 1.367(5) ?
C12 H12 . 0.9300 ?
C13 C14 . 1.380(6) ?
C13 H13 . 0.9300 ?
C14 C15 . 1.356(6) ?
C15 H15 . 0.9300 ?
C16 H16 . 0.9300 ?
O4 C18 . 1.414(7) ?
C17 C18 . 1.474(8) ?
C17 H17A . 0.9700 ?
C17 H17B . 0.9700 ?
C18 H18A . 0.9700 ?
C18 H18B . 0.9700 ?
C18' H18C . 0.9700 ?
C18' H18D . 0.9700 ?

loop_
_geom_hbond_atom_site_label_D
_geom_hbond_atom_site_label_H
_geom_hbond_atom_site_label_A
_geom_hbond_site_symmetry_A
_geom_hbond_distance_DH
_geom_hbond_distance_HA
_geom_hbond_distance_DA
_geom_hbond_angle_DHA
O2 H2 O4 14_455 0.855(10) 1.586(12) 2.436(4) 173(5)
